data_7220037
loop_
_publ_author_name
'Roy, Subhadip'
'Bauza, Antonio'
'Frontera, Antonio'
'Banik, Rupak'
'Purkayastha, Atanu'
'Drew, Michael G. B.'
'Reddy, Benjaram M.'
'Sridhar, Balasubramanian'
'Das, Saroj Kr.'
'Das, Subrata'

_publ_section_title
;
 Experimental observation and theoretical investigation of a novel Cd(ii)
 complex with \p-hole interactions involving nitro groups
;
_journal_issue 21
_journal_name_full CrystEngComm
_journal_page_first 3912
_journal_paper_doi 10.1039/C5CE00453E
_journal_volume 17
_journal_year 2015
_chemical_formula_moiety 'C38 H22 Cd N8 O12, C3 H7 N O, H2 O'
_chemical_formula_sum 'C41 H31 Cd N9 O14'
_chemical_formula_weight 986.15
_space_group_crystal_system triclinic
_space_group_IT_number 2
_space_group_name_Hall '-P 1'
_space_group_name_H-M_alt 'P -1'
_symmetry_space_group_name_Hall '-P 1'
_symmetry_space_group_name_H-M 'P -1'
_atom_sites_solution_hydrogens mixed
_audit_creation_method SHELXL-2014/7
_audit_update_record
;
2015-03-26 deposited with the CCDC.
2015-04-01 downloaded from the CCDC.
;
_cell_angle_alpha 114.394(1)
_cell_angle_beta 107.217(1)
_cell_angle_gamma 98.206(1)
_cell_formula_units_Z 2
_cell_length_a 12.913(1)
_cell_length_b 13.7018(10)
_cell_length_c 14.1084(11)
_cell_measurement_reflns_used 6406
_cell_measurement_temperature 294(2)
_cell_measurement_theta_max 28.10
_cell_measurement_theta_min 2.35
_cell_volume 2068.3(3)
_computing_cell_refinement 'SAINT (Bruker, 2001)'
_computing_data_collection 'SMART (Bruker, 2001)'
_computing_data_reduction 'SAINT Bruker, 2001'
_computing_molecular_graphics 'SHELXL2014 (Sheldrick, 2015)'
_computing_publication_material 'SHELXL2014 (Sheldrick, 2015)'
_computing_structure_refinement 'SHELXL-2014/7 (Sheldrick, 2015)'
_computing_structure_solution 'SHELXL-2014/7 (Sheldrick, 2015)'
_diffrn_ambient_temperature 294(2)
_diffrn_measured_fraction_theta_full 0.998
_diffrn_measured_fraction_theta_max 0.940
_diffrn_measurement_device_type 'Bruker SMART APEX CCD area-detector'
_diffrn_measurement_method \w
_diffrn_radiation_type MoK\a
_diffrn_radiation_wavelength 0.71073
_diffrn_reflns_av_R_equivalents 0.0209
_diffrn_reflns_av_unetI/netI 0.0250
_diffrn_reflns_Laue_measured_fraction_full 0.998
_diffrn_reflns_Laue_measured_fraction_max 0.940
_diffrn_reflns_limit_h_max 17
_diffrn_reflns_limit_h_min -17
_diffrn_reflns_limit_k_max 17
_diffrn_reflns_limit_k_min -18
_diffrn_reflns_limit_l_max 18
_diffrn_reflns_limit_l_min -18
_diffrn_reflns_number 24444
_diffrn_reflns_point_group_measured_fraction_full 0.998
_diffrn_reflns_point_group_measured_fraction_max 0.940
_diffrn_reflns_theta_full 25.000
_diffrn_reflns_theta_max 28.364
_diffrn_reflns_theta_min 1.713
_exptl_absorpt_coefficient_mu 0.609
_exptl_absorpt_correction_T_max 0.97
_exptl_absorpt_correction_T_min 0.93
_exptl_absorpt_correction_type multi-scan
_exptl_absorpt_process_details 'SADABS; Bruker,2001'
_exptl_crystal_colour colorless
_exptl_crystal_density_diffrn 1.583
_exptl_crystal_description block
_exptl_crystal_F_000 1000
_exptl_crystal_size_max 0.12
_exptl_crystal_size_mid 0.11
_exptl_crystal_size_min 0.06
_refine_diff_density_max 0.628
_refine_diff_density_min -0.350
_refine_diff_density_rms 0.060
_refine_ls_extinction_method none
_refine_ls_goodness_of_fit_ref 0.981
_refine_ls_hydrogen_treatment mixed
_refine_ls_matrix_type full
_refine_ls_number_parameters 594
_refine_ls_number_reflns 9737
_refine_ls_number_restraints 2
_refine_ls_restrained_S_all 0.981
_refine_ls_R_factor_all 0.0376
_refine_ls_R_factor_gt 0.0332
_refine_ls_shift/su_max 0.000
_refine_ls_shift/su_mean 0.000
_refine_ls_structure_factor_coef Fsqd
_refine_ls_weighting_details 'w=1/[\s^2^(Fo^2^)+(0.0466P)^2^+0.8458P] where P=(Fo^2^+2Fc^2^)/3'
_refine_ls_weighting_scheme calc
_refine_ls_wR_factor_gt 0.0827
_refine_ls_wR_factor_ref 0.0858
_reflns_Friedel_coverage 0.000
_reflns_number_gt 8746
_reflns_number_total 9737
_reflns_threshold_expression 'I > 2\s(I)'
_cod_data_source_file c5ce00453e2.cif
_cod_data_source_block av79m
_cod_depositor_comments 'Adding full bibliography for 7220037.cif.'
_cod_database_code 7220037
_shelx_shelxl_version_number 2014/7
_shelx_space_group_comment
;
The symmetry employed for this shelxl refinement is uniquely defined
by the following loop, which should always be used as a source of
symmetry information in preference to the above space-group names.
They are only intended as comments.
;

loop_
_space_group_symop_operation_xyz
'x, y, z'
'-x, -y, -z'

loop_
_atom_site_label
_atom_site_type_symbol
_atom_site_fract_x
_atom_site_fract_y
_atom_site_fract_z
_atom_site_U_iso_or_equiv
_atom_site_adp_type
_atom_site_occupancy
_atom_site_site_symmetry_order
_atom_site_calc_flag
_atom_site_refinement_flags_posn
_atom_site_refinement_flags_adp
C1 C -0.1359(2) 0.16664(17) 0.61287(18) 0.0534(5) Uani 1 1 d . .
C2 C -0.22009(18) 0.17982(17) 0.52068(17) 0.0455(4) Uani 1 1 d . .
C3 C -0.19433(18) 0.17291(17) 0.42972(17) 0.0448(4) Uani 1 1 d . .
H3 H -0.1273 0.1591 0.4243 0.054 Uiso 1 1 calc R U
C4 C -0.26990(18) 0.18690(17) 0.34768(17) 0.0448(4) Uani 1 1 d . .
C5 C -0.37053(19) 0.2068(2) 0.35077(19) 0.0522(5) Uani 1 1 d . .
H5 H -0.4194 0.2178 0.2954 0.063 Uiso 1 1 calc R U
C6 C -0.39511(18) 0.2096(2) 0.4402(2) 0.0535(5) Uani 1 1 d . .
C7 C -0.32190(19) 0.19680(19) 0.52518(19) 0.0512(5) Uani 1 1 d . .
H7 H -0.3409 0.1996 0.5847 0.061 Uiso 1 1 calc R U
C8 C -0.0901(2) -0.0987(2) 0.6937(2) 0.0603(6) Uani 1 1 d . .
C9 C -0.12998(18) -0.22601(18) 0.63968(19) 0.0487(5) Uani 1 1 d . .
C10 C -0.10327(19) -0.29165(18) 0.55119(19) 0.0504(5) Uani 1 1 d . .
H10 H -0.0635 -0.2589 0.5212 0.060 Uiso 1 1 calc R U
C11 C -0.1366(2) -0.40683(19) 0.50800(19) 0.0533(5) Uani 1 1 d . .
C12 C -0.1993(2) -0.46002(19) 0.5462(2) 0.0584(6) Uani 1 1 d . .
H12 H -0.2225 -0.5379 0.5150 0.070 Uiso 1 1 calc R U
C13 C -0.2259(2) -0.3918(2) 0.6329(2) 0.0561(5) Uani 1 1 d . .
C14 C -0.19145(19) -0.2763(2) 0.6812(2) 0.0537(5) Uani 1 1 d . .
H14 H -0.2095 -0.2327 0.7412 0.064 Uiso 1 1 calc R U
C15 C 0.1850(3) 0.0998(2) 0.9882(2) 0.0652(6) Uani 1 1 d . .
H15 H 0.1186 0.0971 1.0017 0.078 Uiso 1 1 calc R U
C16 C 0.2790(3) 0.0939(3) 1.0632(2) 0.0758(8) Uani 1 1 d . .
H16 H 0.2751 0.0871 1.1251 0.091 Uiso 1 1 calc R U
C17 C 0.3762(3) 0.0981(2) 1.0449(2) 0.0741(8) Uani 1 1 d . .
H17 H 0.4400 0.0956 1.0952 0.089 Uiso 1 1 calc R U
C18 C 0.3811(2) 0.1063(2) 0.9500(2) 0.0587(6) Uani 1 1 d . .
C19 C 0.4792(2) 0.1080(2) 0.9235(2) 0.0724(7) Uani 1 1 d . .
H19 H 0.5455 0.1085 0.9732 0.087 Uiso 1 1 calc R U
C20 C 0.4784(2) 0.1088(2) 0.8287(3) 0.0687(7) Uani 1 1 d . .
H20 H 0.5435 0.1085 0.8131 0.082 Uiso 1 1 calc R U
C21 C 0.37842(19) 0.11001(18) 0.7511(2) 0.0520(5) Uani 1 1 d . .
C22 C 0.3721(2) 0.1070(2) 0.6487(2) 0.0596(6) Uani 1 1 d . .
H22 H 0.4349 0.1054 0.6293 0.071 Uiso 1 1 calc R U
C23 C 0.2737(2) 0.1064(2) 0.5782(2) 0.0573(5) Uani 1 1 d . .
H23 H 0.2680 0.1030 0.5095 0.069 Uiso 1 1 calc R U
C24 C 0.18139(19) 0.11096(19) 0.61007(18) 0.0500(5) Uani 1 1 d . .
H24 H 0.1145 0.1105 0.5611 0.060 Uiso 1 1 calc R U
C25 C 0.28065(17) 0.11345(16) 0.77616(17) 0.0438(4) Uani 1 1 d . .
C26 C 0.28117(19) 0.11041(17) 0.87785(17) 0.0475(5) Uani 1 1 d . .
C27 C -0.0694(3) 0.1781(3) 0.9742(2) 0.0733(7) Uani 1 1 d . .
H27 H -0.1079 0.1017 0.9281 0.088 Uiso 1 1 calc R U
C28 C -0.0824(3) 0.2344(4) 1.0759(3) 0.0926(10) Uani 1 1 d . .
H28 H -0.1283 0.1956 1.0970 0.111 Uiso 1 1 calc R U
C29 C -0.0282(3) 0.3453(4) 1.1433(2) 0.0938(12) Uani 1 1 d . .
H29 H -0.0353 0.3833 1.2118 0.113 Uiso 1 1 calc R U
C30 C 0.0385(3) 0.4028(3) 1.1102(2) 0.0759(9) Uani 1 1 d . .
C31 C 0.0494(2) 0.3400(2) 1.00648(18) 0.0574(6) Uani 1 1 d . .
C32 C 0.1163(2) 0.3965(2) 0.9686(2) 0.0596(6) Uani 1 1 d . .
C33 C 0.1683(3) 0.5137(2) 1.0333(3) 0.0771(9) Uani 1 1 d . .
C34 C 0.2273(3) 0.5650(3) 0.9907(3) 0.0951(12) Uani 1 1 d . .
H34 H 0.2633 0.6422 1.0320 0.114 Uiso 1 1 calc R U
C35 C 0.2336(3) 0.5039(3) 0.8886(4) 0.0914(10) Uani 1 1 d . .
H35 H 0.2718 0.5386 0.8588 0.110 Uiso 1 1 calc R U
C36 C 0.1806(3) 0.3872(2) 0.8304(3) 0.0720(7) Uani 1 1 d . .
H36 H 0.1854 0.3449 0.7615 0.086 Uiso 1 1 calc R U
C37 C 0.1543(3) 0.5737(3) 1.1376(3) 0.0949(12) Uani 1 1 d . .
H37 H 0.1882 0.6512 1.1806 0.114 Uiso 1 1 calc R U
C38 C 0.0943(4) 0.5213(3) 1.1739(3) 0.1010(14) Uani 1 1 d . .
H38 H 0.0884 0.5626 1.2424 0.121 Uiso 1 1 calc R U
N1 N 0.18560(17) 0.10910(16) 0.89864(15) 0.0507(4) Uani 1 1 d . .
N2 N 0.18413(15) 0.11586(14) 0.70661(14) 0.0443(4) Uani 1 1 d . .
N3 N -0.00420(18) 0.22907(17) 0.94062(15) 0.0551(4) Uani 1 1 d . .
N4 N 0.12427(17) 0.33455(16) 0.86840(17) 0.0553(4) Uani 1 1 d . .
N5 N -0.5032(2) 0.2279(2) 0.4451(2) 0.0795(7) Uani 1 1 d . .
N6 N -0.24206(18) 0.17912(17) 0.25117(16) 0.0544(4) Uani 1 1 d . .
N7 N -0.1029(2) -0.4756(2) 0.41740(19) 0.0708(6) Uani 1 1 d . .
N8 N -0.2933(2) -0.4437(2) 0.6777(3) 0.0813(7) Uani 1 1 d . .
O1 O -0.16538(18) 0.16197(16) 0.68741(15) 0.0707(5) Uani 1 1 d . .
O2 O -0.04223(16) 0.16226(16) 0.60872(15) 0.0681(5) Uani 1 1 d . .
O3 O -0.03872(16) -0.05669(14) 0.65157(16) 0.0676(5) Uani 1 1 d . .
O4 O -0.1109(2) -0.04444(17) 0.7766(2) 0.1009(8) Uani 1 1 d . .
O5 O -0.5633(2) 0.2436(3) 0.3719(3) 0.1363(13) Uani 1 1 d . .
O6 O -0.52742(19) 0.2258(2) 0.5206(2) 0.0978(7) Uani 1 1 d . .
O7 O -0.31216(18) 0.1855(2) 0.17595(16) 0.0833(6) Uani 1 1 d . .
O8 O -0.15162(18) 0.16552(19) 0.25068(17) 0.0765(5) Uani 1 1 d . .
O9 O -0.2984(3) -0.3833(2) 0.7668(3) 0.1087(9) Uani 1 1 d . .
O10 O -0.3372(3) -0.5449(2) 0.6244(3) 0.1257(11) Uani 1 1 d . .
O11 O -0.1197(2) -0.57496(17) 0.3894(2) 0.0960(7) Uani 1 1 d . .
O12 O -0.0557(3) -0.4292(2) 0.3778(2) 0.1129(9) Uani 1 1 d . .
Cd1 Cd 0.02798(2) 0.13334(2) 0.76992(2) 0.04168(6) Uani 1 1 d . .
C39 C -0.4940(6) 0.4037(4) 0.7863(5) 0.173(3) Uani 1 1 d . .
H39A H -0.5410 0.3443 0.7110 0.259 Uiso 1 1 calc R U
H39B H -0.5082 0.3843 0.8403 0.259 Uiso 1 1 calc R U
H39C H -0.4153 0.4141 0.7976 0.259 Uiso 1 1 calc R U
C40 C -0.4587(5) 0.5964(4) 0.9096(4) 0.153(2) Uani 1 1 d . .
H40A H -0.3787 0.6086 0.9274 0.230 Uiso 1 1 calc R U
H40B H -0.4779 0.5805 0.9636 0.230 Uiso 1 1 calc R U
H40C H -0.4774 0.6627 0.9124 0.230 Uiso 1 1 calc R U
C41 C -0.5856(6) 0.4989(7) 0.7095(6) 0.186(3) Uani 1 1 d . .
H41 H -0.6098 0.4328 0.6413 0.224 Uiso 1 1 calc R U
N9 N -0.5201(2) 0.5055(3) 0.8010(3) 0.0884(8) Uani 1 1 d . .
O13 O -0.6167(6) 0.5809(5) 0.7120(6) 0.250(3) Uani 1 1 d . .
O1W O -0.3318(3) 0.0305(5) 0.7114(5) 0.1594(15) Uani 1 1 d D .
H1W H -0.295(5) 0.085(4) 0.707(6) 0.191 Uiso 1 1 d D U
H2W H -0.286(5) -0.006(5) 0.719(6) 0.191 Uiso 1 1 d D U

loop_
_atom_site_aniso_label
_atom_site_aniso_U_11
_atom_site_aniso_U_22
_atom_site_aniso_U_33
_atom_site_aniso_U_23
_atom_site_aniso_U_13
_atom_site_aniso_U_12
C1 0.0709(15) 0.0365(10) 0.0380(10) 0.0153(8) 0.0076(10) 0.0138(10)
C2 0.0520(11) 0.0383(10) 0.0401(10) 0.0186(8) 0.0123(9) 0.0104(8)
C3 0.0456(10) 0.0403(10) 0.0438(10) 0.0191(8) 0.0136(8) 0.0122(8)
C4 0.0506(11) 0.0420(10) 0.0389(10) 0.0201(8) 0.0146(8) 0.0106(8)
C5 0.0491(11) 0.0582(13) 0.0469(11) 0.0284(10) 0.0113(9) 0.0163(10)
C6 0.0448(11) 0.0603(13) 0.0562(13) 0.0295(11) 0.0190(10) 0.0154(10)
C7 0.0566(12) 0.0519(12) 0.0462(11) 0.0257(10) 0.0204(10) 0.0127(10)
C8 0.0636(14) 0.0419(11) 0.0595(14) 0.0192(11) 0.0109(11) 0.0175(10)
C9 0.0478(11) 0.0420(10) 0.0517(12) 0.0207(9) 0.0153(9) 0.0155(9)
C10 0.0501(11) 0.0487(11) 0.0491(11) 0.0226(10) 0.0171(9) 0.0147(9)
C11 0.0582(13) 0.0470(11) 0.0476(11) 0.0171(10) 0.0181(10) 0.0206(10)
C12 0.0626(14) 0.0402(11) 0.0616(14) 0.0207(10) 0.0177(11) 0.0129(10)
C13 0.0507(12) 0.0565(13) 0.0646(14) 0.0333(12) 0.0220(11) 0.0146(10)
C14 0.0530(12) 0.0542(12) 0.0563(13) 0.0249(11) 0.0244(10) 0.0222(10)
C15 0.0877(18) 0.0766(17) 0.0520(13) 0.0392(13) 0.0343(13) 0.0416(14)
C16 0.112(2) 0.0821(19) 0.0488(14) 0.0395(14) 0.0310(15) 0.0482(18)
C17 0.093(2) 0.0773(18) 0.0480(13) 0.0313(13) 0.0121(13) 0.0436(16)
C18 0.0656(14) 0.0515(12) 0.0455(12) 0.0189(10) 0.0083(10) 0.0242(11)
C19 0.0572(14) 0.0770(17) 0.0654(16) 0.0285(14) 0.0063(12) 0.0285(13)
C20 0.0497(13) 0.0699(16) 0.0755(18) 0.0288(14) 0.0188(12) 0.0200(12)
C21 0.0477(11) 0.0456(11) 0.0555(12) 0.0203(10) 0.0179(10) 0.0125(9)
C22 0.0558(13) 0.0561(13) 0.0666(15) 0.0252(12) 0.0324(12) 0.0125(10)
C23 0.0671(14) 0.0580(13) 0.0513(12) 0.0267(11) 0.0305(11) 0.0147(11)
C24 0.0551(12) 0.0543(12) 0.0415(10) 0.0235(9) 0.0197(9) 0.0162(10)
C25 0.0477(10) 0.0357(9) 0.0400(10) 0.0145(8) 0.0130(8) 0.0116(8)
C26 0.0563(12) 0.0395(10) 0.0382(10) 0.0151(8) 0.0117(9) 0.0175(9)
C27 0.099(2) 0.0857(19) 0.0600(15) 0.0389(15) 0.0499(15) 0.0426(17)
C28 0.126(3) 0.123(3) 0.0712(19) 0.055(2) 0.068(2) 0.068(2)
C29 0.118(3) 0.132(3) 0.0491(15) 0.0369(19) 0.0467(17) 0.080(3)
C30 0.0862(19) 0.0869(19) 0.0398(12) 0.0141(13) 0.0168(12) 0.0541(17)
C31 0.0662(14) 0.0631(14) 0.0361(10) 0.0164(10) 0.0140(10) 0.0377(12)
C32 0.0592(13) 0.0517(12) 0.0461(12) 0.0126(10) 0.0043(10) 0.0268(11)
C33 0.0692(17) 0.0512(14) 0.0693(17) 0.0097(13) -0.0001(14) 0.0233(13)
C34 0.081(2) 0.0465(15) 0.107(3) 0.0185(17) 0.0009(19) 0.0139(14)
C35 0.079(2) 0.0650(18) 0.117(3) 0.046(2) 0.0234(19) 0.0091(15)
C36 0.0759(17) 0.0579(15) 0.0758(18) 0.0318(14) 0.0241(14) 0.0163(13)
C37 0.097(2) 0.0591(18) 0.067(2) -0.0060(15) -0.0007(17) 0.0389(17)
C38 0.108(3) 0.094(3) 0.0522(17) -0.0034(17) 0.0106(17) 0.061(2)
N1 0.0645(11) 0.0544(10) 0.0400(9) 0.0252(8) 0.0216(8) 0.0267(9)
N2 0.0497(9) 0.0452(9) 0.0383(8) 0.0206(7) 0.0167(7) 0.0154(7)
N3 0.0699(12) 0.0596(11) 0.0384(9) 0.0207(8) 0.0240(9) 0.0304(10)
N4 0.0605(11) 0.0475(10) 0.0502(10) 0.0200(8) 0.0160(9) 0.0190(9)
N5 0.0533(12) 0.109(2) 0.0880(17) 0.0539(16) 0.0318(12) 0.0287(13)
N6 0.0655(12) 0.0560(11) 0.0427(9) 0.0254(9) 0.0200(9) 0.0188(9)
N7 0.0897(16) 0.0620(13) 0.0546(12) 0.0193(11) 0.0286(12) 0.0340(12)
N8 0.0815(16) 0.0753(16) 0.105(2) 0.0534(16) 0.0475(16) 0.0191(13)
O1 0.0952(14) 0.0705(11) 0.0481(9) 0.0352(9) 0.0215(9) 0.0240(10)
O2 0.0654(11) 0.0782(12) 0.0558(10) 0.0325(9) 0.0115(8) 0.0346(9)
O3 0.0763(12) 0.0459(9) 0.0666(11) 0.0295(8) 0.0117(9) 0.0073(8)
O4 0.146(2) 0.0538(11) 0.0969(17) 0.0173(11) 0.0651(16) 0.0348(13)
O5 0.0802(16) 0.257(4) 0.148(3) 0.139(3) 0.0602(17) 0.097(2)
O6 0.0764(14) 0.135(2) 0.1115(18) 0.0668(17) 0.0614(14) 0.0374(14)
O7 0.0825(13) 0.1246(18) 0.0523(10) 0.0525(12) 0.0217(10) 0.0367(13)
O8 0.0836(13) 0.1064(16) 0.0750(12) 0.0565(12) 0.0492(11) 0.0486(12)
O9 0.131(2) 0.111(2) 0.128(2) 0.0675(18) 0.0911(19) 0.0412(17)
O10 0.149(3) 0.0792(17) 0.142(3) 0.0519(17) 0.071(2) -0.0072(16)
O11 0.1148(18) 0.0551(12) 0.0966(16) 0.0111(11) 0.0478(14) 0.0327(12)
O12 0.195(3) 0.0988(18) 0.0974(17) 0.0537(15) 0.101(2) 0.0732(19)
Cd1 0.05094(9) 0.04236(9) 0.03294(8) 0.01754(6) 0.01761(6) 0.01702(6)
C39 0.247(8) 0.097(3) 0.156(5) 0.052(4) 0.078(5) 0.030(4)
C40 0.163(5) 0.104(3) 0.135(4) 0.008(3) 0.077(4) -0.008(3)
C41 0.167(6) 0.241(9) 0.153(6) 0.087(6) 0.054(5) 0.115(6)
N9 0.0719(16) 0.098(2) 0.0872(19) 0.0452(17) 0.0259(14) 0.0148(14)
O13 0.286(7) 0.230(6) 0.305(8) 0.155(6) 0.123(6) 0.174(5)
O1W 0.115(3) 0.205(5) 0.201(4) 0.106(4) 0.105(3) 0.050(3)

loop_
_atom_type_symbol
_atom_type_description
_atom_type_scat_dispersion_real
_atom_type_scat_dispersion_imag
_atom_type_scat_source
C C 0.0033 0.0016 'International Tables Vol C Tables 4.2.6.8 and 6.1.1.4'
H H 0.0000 0.0000 'International Tables Vol C Tables 4.2.6.8 and 6.1.1.4'
N N 0.0061 0.0033 'International Tables Vol C Tables 4.2.6.8 and 6.1.1.4'
O O 0.0106 0.0060 'International Tables Vol C Tables 4.2.6.8 and 6.1.1.4'
Cd Cd -0.8075 1.2024 'International Tables Vol C Tables 4.2.6.8 and 6.1.1.4'

loop_
_geom_angle_atom_site_label_1
_geom_angle_atom_site_label_2
_geom_angle_atom_site_label_3
_geom_angle
O2 C1 O1 124.5(2)
O2 C1 C2 117.6(2)
O1 C1 C2 118.0(2)
C7 C2 C3 119.64(19)
C7 C2 C1 121.3(2)
C3 C2 C1 119.1(2)
C4 C3 C2 118.8(2)
C4 C3 H3 120.6
C2 C3 H3 120.6
C5 C4 C3 123.2(2)
C5 C4 N6 118.33(18)
C3 C4 N6 118.42(19)
C4 C5 C6 116.5(2)
C4 C5 H5 121.8
C6 C5 H5 121.8
C5 C6 C7 122.6(2)
C5 C6 N5 118.2(2)
C7 C6 N5 119.2(2)
C2 C7 C6 119.2(2)
C2 C7 H7 120.4
C6 C7 H7 120.4
O4 C8 O3 124.6(2)
O4 C8 C9 117.7(3)
O3 C8 C9 117.7(2)
C14 C9 C10 119.8(2)
C14 C9 C8 119.5(2)
C10 C9 C8 120.7(2)
C9 C10 C11 118.8(2)
C9 C10 H10 120.6
C11 C10 H10 120.6
C12 C11 C10 123.0(2)
C12 C11 N7 118.6(2)
C10 C11 N7 118.4(2)
C13 C12 C11 116.3(2)
C13 C12 H12 121.8
C11 C12 H12 121.8
C12 C13 C14 122.8(2)
C12 C13 N8 119.0(2)
C14 C13 N8 118.2(2)
C13 C14 C9 119.2(2)
C13 C14 H14 120.4
C9 C14 H14 120.4
N1 C15 C16 123.1(3)
N1 C15 H15 118.5
C16 C15 H15 118.5
C17 C16 C15 119.1(3)
C17 C16 H16 120.5
C15 C16 H16 120.5
C16 C17 C18 120.2(2)
C16 C17 H17 119.9
C18 C17 H17 119.9
C17 C18 C26 116.7(2)
C17 C18 C19 123.4(2)
C26 C18 C19 119.9(2)
C20 C19 C18 121.7(2)
C20 C19 H19 119.2
C18 C19 H19 119.2
C19 C20 C21 120.7(3)
C19 C20 H20 119.6
C21 C20 H20 119.6
C22 C21 C25 117.4(2)
C22 C21 C20 122.9(2)
C25 C21 C20 119.7(2)
C23 C22 C21 119.7(2)
C23 C22 H22 120.2
C21 C22 H22 120.2
C22 C23 C24 119.1(2)
C22 C23 H23 120.4
C24 C23 H23 120.4
N2 C24 C23 123.3(2)
N2 C24 H24 118.3
C23 C24 H24 118.3
N2 C25 C21 122.35(19)
N2 C25 C26 118.28(19)
C21 C25 C26 119.34(19)
N1 C26 C18 122.6(2)
N1 C26 C25 118.87(18)
C18 C26 C25 118.6(2)
N3 C27 C28 122.8(3)
N3 C27 H27 118.6
C28 C27 H27 118.6
C29 C28 C27 119.4(3)
C29 C28 H28 120.3
C27 C28 H28 120.3
C28 C29 C30 119.9(3)
C28 C29 H29 120.1
C30 C29 H29 120.1
C29 C30 C31 117.7(3)
C29 C30 C38 123.4(3)
C31 C30 C38 118.8(3)
N3 C31 C30 121.8(3)
N3 C31 C32 118.7(2)
C30 C31 C32 119.5(3)
N4 C32 C33 122.1(3)
N4 C32 C31 118.3(2)
C33 C32 C31 119.6(3)
C34 C33 C32 117.5(3)
C34 C33 C37 123.7(3)
C32 C33 C37 118.8(4)
C35 C34 C33 121.0(3)
C35 C34 H34 119.5
C33 C34 H34 119.5
C34 C35 C36 117.7(3)
C34 C35 H35 121.1
C36 C35 H35 121.2
N4 C36 C35 123.3(3)
N4 C36 H36 118.3
C35 C36 H36 118.3
C38 C37 C33 121.7(3)
C38 C37 H37 119.2
C33 C37 H37 119.2
C37 C38 C30 121.6(3)
C37 C38 H38 119.2
C30 C38 H38 119.2
C15 N1 C26 118.3(2)
C15 N1 Cd1 125.02(17)
C26 N1 Cd1 116.58(13)
C24 N2 C25 118.11(18)
C24 N2 Cd1 124.35(14)
C25 N2 Cd1 117.52(13)
C27 N3 C31 118.4(2)
C27 N3 Cd1 123.89(18)
C31 N3 Cd1 117.73(16)
C36 N4 C32 118.4(2)
C36 N4 Cd1 124.79(18)
C32 N4 Cd1 116.81(17)
O6 N5 O5 123.9(3)
O6 N5 C6 118.5(2)
O5 N5 C6 117.6(3)
O8 N6 O7 123.8(2)
O8 N6 C4 118.18(19)
O7 N6 C4 118.0(2)
O12 N7 O11 123.4(3)
O12 N7 C11 118.3(2)
O11 N7 C11 118.2(3)
O10 N8 O9 124.2(3)
O10 N8 C13 117.6(3)
O9 N8 C13 118.2(3)
C1 O1 Cd1 87.41(16)
C1 O2 Cd1 96.01(15)
C8 O3 Cd1 107.01(16)
O3 Cd1 O2 89.40(7)
O3 Cd1 N3 125.03(7)
O2 Cd1 N3 123.25(6)
O3 Cd1 N4 166.46(7)
O2 Cd1 N4 83.48(7)
N3 Cd1 N4 68.35(7)
O3 Cd1 N2 82.36(7)
O2 Cd1 N2 80.16(6)
N3 Cd1 N2 140.12(6)
N4 Cd1 N2 85.08(6)
O3 Cd1 N1 90.12(6)
O2 Cd1 N1 148.03(7)
N3 Cd1 N1 82.16(6)
N4 Cd1 N1 89.87(6)
N2 Cd1 N1 68.10(6)
O3 Cd1 O1 93.09(6)
O2 Cd1 O1 52.00(6)
N3 Cd1 O1 79.70(6)
N4 Cd1 O1 91.57(6)
N2 Cd1 O1 132.06(6)
N1 Cd1 O1 159.83(6)
N9 C39 H39A 109.5
N9 C39 H39B 109.5
H39A C39 H39B 109.5
N9 C39 H39C 109.5
H39A C39 H39C 109.5
H39B C39 H39C 109.5
N9 C40 H40A 109.5
N9 C40 H40B 109.5
H40A C40 H40B 109.5
N9 C40 H40C 109.5
H40A C40 H40C 109.5
H40B C40 H40C 109.5
O13 C41 N9 119.6(8)
O13 C41 H41 120.2
N9 C41 H41 120.2
C41 N9 C40 132.0(5)
C41 N9 C39 113.6(5)
C40 N9 C39 113.8(5)
H1W O1W H2W 104(6)

loop_
_geom_bond_atom_site_label_1
_geom_bond_atom_site_label_2
_geom_bond_distance
C1 O2 1.237(3)
C1 O1 1.241(3)
C1 C2 1.523(3)
C2 C7 1.382(3)
C2 C3 1.388(3)
C3 C4 1.377(3)
C3 H3 0.9300
C4 C5 1.375(3)
C4 N6 1.475(3)
C5 C6 1.376(3)
C5 H5 0.9300
C6 C7 1.383(3)
C6 N5 1.469(3)
C7 H7 0.9300
C8 O4 1.233(3)
C8 O3 1.238(3)
C8 C9 1.517(3)
C9 C14 1.379(3)
C9 C10 1.379(3)
C10 C11 1.380(3)
C10 H10 0.9300
C11 C12 1.376(3)
C11 N7 1.470(3)
C12 C13 1.372(4)
C12 H12 0.9300
C13 C14 1.377(3)
C13 N8 1.477(3)
C14 H14 0.9300
C15 N1 1.324(3)
C15 C16 1.393(4)
C15 H15 0.9300
C16 C17 1.352(5)
C16 H16 0.9300
C17 C18 1.408(4)
C17 H17 0.9300
C18 C26 1.412(3)
C18 C19 1.422(4)
C19 C20 1.338(4)
C19 H19 0.9300
C20 C21 1.432(3)
C20 H20 0.9300
C21 C22 1.406(3)
C21 C25 1.410(3)
C22 C23 1.359(4)
C22 H22 0.9300
C23 C24 1.394(3)
C23 H23 0.9300
C24 N2 1.325(3)
C24 H24 0.9300
C25 N2 1.353(3)
C25 C26 1.450(3)
C26 N1 1.350(3)
C27 N3 1.328(3)
C27 C28 1.396(4)
C27 H27 0.9300
C28 C29 1.346(6)
C28 H28 0.9300
C29 C30 1.389(5)
C29 H29 0.9300
C30 C31 1.420(3)
C30 C38 1.428(5)
C31 N3 1.343(3)
C31 C32 1.434(4)
C32 N4 1.360(3)
C32 C33 1.408(4)
C33 C34 1.379(5)
C33 C37 1.441(5)
C34 C35 1.370(6)
C34 H34 0.9300
C35 C36 1.404(4)
C35 H35 0.9300
C36 N4 1.318(4)
C36 H36 0.9300
C37 C38 1.325(6)
C37 H37 0.9300
C38 H38 0.9300
N1 Cd1 2.4605(18)
N2 Cd1 2.4389(17)
N3 Cd1 2.4150(18)
N4 Cd1 2.4315(19)
N5 O6 1.205(3)
N5 O5 1.213(3)
N6 O8 1.210(3)
N6 O7 1.218(3)
N7 O12 1.213(3)
N7 O11 1.216(3)
N8 O10 1.212(3)
N8 O9 1.215(4)
O1 Cd1 2.584(2)
O2 Cd1 2.4037(17)
O3 Cd1 2.2862(17)
C39 N9 1.427(6)
C39 H39A 0.9600
C39 H39B 0.9600
C39 H39C 0.9600
C40 N9 1.397(5)
C40 H40A 0.9600
C40 H40B 0.9600
C40 H40C 0.9600
C41 O13 1.237(8)
C41 N9 1.274(7)
C41 H41 0.9300
O1W H1W 0.87(2)
O1W H2W 0.84(2)

loop_
_geom_hbond_atom_site_label_D
_geom_hbond_atom_site_label_H
_geom_hbond_atom_site_label_A
_geom_hbond_distance_DH
_geom_hbond_distance_HA
_geom_hbond_distance_DA
_geom_hbond_angle_DHA
_geom_hbond_site_symmetry_A
O1W H1W O1 0.87(2) 1.99(4) 2.794(4) 153(6) .
O1W H2W O4 0.84(2) 2.37(3) 3.178(5) 160(7) .
C24 H24 O2 0.93 2.42 3.064(3) 126 .
C27 H27 O4 0.93 2.23 2.997(4) 139 .
C39 H39A O6 0.96 2.58 3.372(7) 140 .
C19 H19 O7 0.93 2.55 3.384(3) 149 1_656
C20 H20 O1W 0.93 2.53 3.404(5) 157 1_655
C24 H24 O3 0.93 2.60 3.300(3) 133 2_556
C28 H28 O8 0.93 2.46 3.279(4) 147 1_556
C37 H37 O1 0.93 2.59 3.390(3) 144 2_567

loop_
_geom_torsion_atom_site_label_1
_geom_torsion_atom_site_label_2
_geom_torsion_atom_site_label_3
_geom_torsion_atom_site_label_4
_geom_torsion
O2 C1 C2 C7 -173.4(2)
O1 C1 C2 C7 6.0(3)
O2 C1 C2 C3 7.6(3)
O1 C1 C2 C3 -173.0(2)
C7 C2 C3 C4 2.1(3)
C1 C2 C3 C4 -178.86(18)
C2 C3 C4 C5 -0.4(3)
C2 C3 C4 N6 -179.83(18)
C3 C4 C5 C6 -1.6(3)
N6 C4 C5 C6 177.8(2)
C4 C5 C6 C7 2.0(4)
C4 C5 C6 N5 -178.5(2)
C3 C2 C7 C6 -1.7(3)
C1 C2 C7 C6 179.2(2)
C5 C6 C7 C2 -0.4(4)
N5 C6 C7 C2 -179.9(2)
O4 C8 C9 C14 2.7(4)
O3 C8 C9 C14 -177.4(2)
O4 C8 C9 C10 -175.9(2)
O3 C8 C9 C10 3.9(3)
C14 C9 C10 C11 -1.6(3)
C8 C9 C10 C11 177.0(2)
C9 C10 C11 C12 2.6(4)
C9 C10 C11 N7 -177.1(2)
C10 C11 C12 C13 -1.4(4)
N7 C11 C12 C13 178.3(2)
C11 C12 C13 C14 -0.7(4)
C11 C12 C13 N8 179.9(2)
C12 C13 C14 C9 1.6(4)
N8 C13 C14 C9 -179.0(2)
C10 C9 C14 C13 -0.4(3)
C8 C9 C14 C13 -179.0(2)
N1 C15 C16 C17 0.2(5)
C15 C16 C17 C18 -1.2(5)
C16 C17 C18 C26 0.4(4)
C16 C17 C18 C19 -178.2(3)
C17 C18 C19 C20 175.8(3)
C26 C18 C19 C20 -2.7(4)
C18 C19 C20 C21 1.1(4)
C19 C20 C21 C22 -177.8(3)
C19 C20 C21 C25 1.7(4)
C25 C21 C22 C23 -0.6(3)
C20 C21 C22 C23 178.9(2)
C21 C22 C23 C24 1.2(4)
C22 C23 C24 N2 0.0(4)
C22 C21 C25 N2 -1.2(3)
C20 C21 C25 N2 179.3(2)
C22 C21 C25 C26 176.6(2)
C20 C21 C25 C26 -2.8(3)
C17 C18 C26 N1 1.4(3)
C19 C18 C26 N1 180.0(2)
C17 C18 C26 C25 -177.1(2)
C19 C18 C26 C25 1.5(3)
N2 C25 C26 N1 0.6(3)
C21 C25 C26 N1 -177.32(19)
N2 C25 C26 C18 179.14(19)
C21 C25 C26 C18 1.2(3)
N3 C27 C28 C29 0.7(5)
C27 C28 C29 C30 1.1(5)
C28 C29 C30 C31 -2.0(4)
C28 C29 C30 C38 176.8(3)
C29 C30 C31 N3 1.2(4)
C38 C30 C31 N3 -177.6(2)
C29 C30 C31 C32 179.2(2)
C38 C30 C31 C32 0.4(4)
N3 C31 C32 N4 -1.2(3)
C30 C31 C32 N4 -179.3(2)
N3 C31 C32 C33 176.6(2)
C30 C31 C32 C33 -1.4(3)
N4 C32 C33 C34 0.8(4)
C31 C32 C33 C34 -177.0(2)
N4 C32 C33 C37 178.9(2)
C31 C32 C33 C37 1.1(4)
C32 C33 C34 C35 0.8(5)
C37 C33 C34 C35 -177.2(3)
C33 C34 C35 C36 -1.6(5)
C34 C35 C36 N4 0.9(5)
C34 C33 C37 C38 178.2(3)
C32 C33 C37 C38 0.2(5)
C33 C37 C38 C30 -1.2(5)
C29 C30 C38 C37 -177.8(3)
C31 C30 C38 C37 0.9(5)
C16 C15 N1 C26 1.5(4)
C16 C15 N1 Cd1 -175.5(2)
C18 C26 N1 C15 -2.3(3)
C25 C26 N1 C15 176.2(2)
C18 C26 N1 Cd1 174.90(16)
C25 C26 N1 Cd1 -6.6(2)
C23 C24 N2 C25 -1.7(3)
C23 C24 N2 Cd1 176.80(17)
C21 C25 N2 C24 2.3(3)
C26 C25 N2 C24 -175.52(19)
C21 C25 N2 Cd1 -176.32(15)
C26 C25 N2 Cd1 5.8(2)
C28 C27 N3 C31 -1.4(4)
C28 C27 N3 Cd1 177.0(2)
C30 C31 N3 C27 0.4(3)
C32 C31 N3 C27 -177.6(2)
C30 C31 N3 Cd1 -178.04(17)
C32 C31 N3 Cd1 4.0(3)
C35 C36 N4 C32 0.6(4)
C35 C36 N4 Cd1 178.9(2)
C33 C32 N4 C36 -1.5(3)
C31 C32 N4 C36 176.3(2)
C33 C32 N4 Cd1 -179.91(18)
C31 C32 N4 Cd1 -2.1(3)
C5 C6 N5 O6 177.0(3)
C7 C6 N5 O6 -3.4(4)
C5 C6 N5 O5 -2.6(4)
C7 C6 N5 O5 177.0(3)
C5 C4 N6 O8 177.4(2)
C3 C4 N6 O8 -3.1(3)
C5 C4 N6 O7 -3.4(3)
C3 C4 N6 O7 176.1(2)
C12 C11 N7 O12 174.2(3)
C10 C11 N7 O12 -6.1(4)
C12 C11 N7 O11 -8.9(4)
C10 C11 N7 O11 170.9(2)
C12 C13 N8 O10 -11.2(4)
C14 C13 N8 O10 169.4(3)
C12 C13 N8 O9 166.6(3)
C14 C13 N8 O9 -12.8(4)
O2 C1 O1 Cd1 -3.0(2)
C2 C1 O1 Cd1 177.63(17)
O1 C1 O2 Cd1 3.2(3)
C2 C1 O2 Cd1 -177.38(15)
O4 C8 O3 Cd1 7.6(3)
C9 C8 O3 Cd1 -172.20(16)
O13 C41 N9 C40 -10.7(11)
O13 C41 N9 C39 178.1(7)
